data_2018451
loop_
_publ_author_name
'Pourayoubi, Mehrdad'
'Tarahhomi, Atekeh'
'Karimi Ahmadabad, Fatemeh'
'Fejfarov\'a, Karla'
'van der Lee, Arie'
'Du\<sek, Michal'

_publ_section_title
;
 Two new <i>X</i>P(O)[NHC(CH~3~)~3~]~2~ phosphoramidates, with <i>X</i> =
 (CH~3~)~2~N and [(CH~3~)~3~CNH]~2~P(O)(O)
;
_journal_coeditor_code FA3268
_journal_issue 4
_journal_name_full 'Acta Crystallographica Section C'
_journal_page_first o164
_journal_page_last o169
_journal_paper_doi 10.1107/S0108270112008566
_journal_volume 68
_journal_year 2012
_chemical_formula_iupac 'C10 H26 N3 O P'
_chemical_formula_moiety 'C10 H26 N3 O P'
_chemical_formula_sum 'C10 H26 N3 O P'
_chemical_formula_weight 235.31
_chemical_name_common
;
<i>N</i>,<i>N</i>'-di-<i>tert</i>-butyl-<i>N</i>'',<i>N</i>''-
dimethylphosphoric triamide
;
_chemical_name_systematic
;
<i>tert</i>-butyl[(<i>tert</i>-butylamino)(dimethylamino)phosphoryl]amine
;
_space_group_IT_number 4
_symmetry_cell_setting monoclinic
_symmetry_space_group_name_Hall 'P 2yb'
_symmetry_space_group_name_H-M 'P 1 21 1'
_atom_sites_solution_hydrogens geom
_atom_sites_solution_primary direct
_cell_angle_alpha 90
_cell_angle_beta 90.529(3)
_cell_angle_gamma 90
_cell_formula_units_Z 12
_cell_length_a 12.0615(4)
_cell_length_b 21.2567(7)
_cell_length_c 17.1877(6)
_cell_measurement_reflns_used 11069
_cell_measurement_temperature 150
_cell_measurement_theta_max 29.0679
_cell_measurement_theta_min 1.5206
_cell_volume 4406.5(3)
_computing_cell_refinement 'CrysAlis PRO (Agilent, 2010)'
_computing_data_collection 'CrysAlis PRO (Agilent, 2010)'
_computing_data_reduction 'CrysAlis PRO (Agilent, 2010)'
_computing_molecular_graphics 'Mercury (Macrae <i>et al.</i>, 2008)'
_computing_publication_material
;
CRYSTALS (Betteridge <i>et al.</i>, 2003) and enCIFer (Allen <i>et
al.</i>,
2004)
;
_computing_structure_refinement 'CRYSTALS (Betteridge <i>et al.</i>, 2003)'
_computing_structure_solution 'SUPERFLIP (Palatinus & Chapuis, 2007)'
_diffrn_ambient_temperature 150
_diffrn_detector_area_resol_mean 16.0143
_diffrn_measured_fraction_theta_full 0.997
_diffrn_measured_fraction_theta_max 0.858
_diffrn_measurement_device Area
_diffrn_measurement_device_type 'Agilent Gemini-S with Sapphire3 detector'
_diffrn_measurement_method \w
_diffrn_radiation_monochromator graphite
_diffrn_radiation_source 'Enhance (Mo) X-ray Source'
_diffrn_radiation_type 'Mo K\a'
_diffrn_radiation_wavelength 0.71073
_diffrn_reflns_av_R_equivalents 0.051
_diffrn_reflns_av_sigmaI/netI 0.1503
_diffrn_reflns_limit_h_max 15
_diffrn_reflns_limit_h_min -16
_diffrn_reflns_limit_k_max 26
_diffrn_reflns_limit_k_min -24
_diffrn_reflns_limit_l_max 22
_diffrn_reflns_limit_l_min -23
_diffrn_reflns_number 29385
_diffrn_reflns_theta_full 26.217
_diffrn_reflns_theta_max 29.131
_diffrn_reflns_theta_min 1.524
_exptl_absorpt_coefficient_mu 0.172
_exptl_absorpt_correction_T_max 1.00000
_exptl_absorpt_correction_T_min 0.55773
_exptl_absorpt_correction_type multi-scan
_exptl_absorpt_process_details '(CrysAlis PRO; Agilent, 2010)'
_exptl_crystal_colour colourless
_exptl_crystal_density_diffrn 1.064
_exptl_crystal_density_method 'not measured'
_exptl_crystal_description rod
_exptl_crystal_F_000 1560.006
_exptl_crystal_size_max 0.400
_exptl_crystal_size_mid 0.250
_exptl_crystal_size_min 0.220
_refine_diff_density_max 0.53
_refine_diff_density_min -0.57
_refine_ls_abs_structure_details 'Flack (1983), with how many Friedel pairs?'
_refine_ls_abs_structure_Flack 0.00(8)
_refine_ls_extinction_method none
_refine_ls_goodness_of_fit_ref 0.9236
_refine_ls_hydrogen_treatment constr
_refine_ls_matrix_type full
_refine_ls_number_parameters 947
_refine_ls_number_reflns 17382
_refine_ls_number_restraints 207
_refine_ls_R_factor_all 0.0961
_refine_ls_R_factor_gt 0.0609
_refine_ls_shift/su_max 0.0056128
_refine_ls_shift/su_mean 0.0001139
_refine_ls_structure_factor_coef Fsqd
_refine_ls_weighting_details
;
Method = Modified Sheldrick
w = 1/[\s^2^(F^2^) + ( 0.08P)^2^ + 1.62P], where P=(max(Fo^2^,0) + 2Fc^2^)/3
;
_refine_ls_weighting_scheme calc
_refine_ls_wR_factor_all 0.1609
_refine_ls_wR_factor_gt 0.1347
_refine_ls_wR_factor_ref 0.1608
_reflns_number_gt 11821
_reflns_number_total 17386
_reflns_threshold_expression I>2\s(I)
_cod_data_source_file fa3268.cif
_cod_data_source_block I
_cod_original_sg_symbol_H-M 'P 21'
_cod_database_code 2018451
_cod_database_fobs_code 2018451

loop_
_symmetry_equiv_pos_as_xyz
x,y,z
-x,y+1/2,-z

loop_
_atom_site_type_symbol
_atom_site_label
_atom_site_fract_x
_atom_site_fract_y
_atom_site_fract_z
_atom_site_U_iso_or_equiv
_atom_site_adp_type
_atom_site_occupancy
_atom_site_disorder_assembly
_atom_site_disorder_group
P P1 0.77812(8) 0.42010(6) 1.09815(7) 0.0360 Uani 1.0000 . .
O O2 0.6695(2) 0.44182(15) 1.06764(17) 0.0446 Uani 1.0000 . .
N N3 0.7716(3) 0.42415(19) 1.1936(2) 0.0486 Uani 1.0000 . .
C C4 0.6800(4) 0.4518(3) 1.2352(3) 0.0709 Uani 1.0000 . .
H H41 0.6685 0.4298 1.2832 0.1079 Uiso 1.0000 . .
H H42 0.6968 0.4952 1.2466 0.1081 Uiso 1.0000 . .
H H43 0.6144 0.4502 1.2030 0.1079 Uiso 1.0000 . .
C C5 0.8696(4) 0.4146(4) 1.2419(3) 0.0868 Uani 1.0000 . .
H H51 0.8510 0.3916 1.2887 0.1273 Uiso 1.0000 . .
H H52 0.8996 0.4547 1.2566 0.1270 Uiso 1.0000 . .
H H53 0.9243 0.3915 1.2134 0.1269 Uiso 1.0000 . .
N N6 0.8868(3) 0.45864(15) 1.0673(2) 0.0428 Uani 1.0000 . .
H H61 0.9335 0.4365 1.0417 0.0529 Uiso 1.0000 . .
C C7 0.8936(3) 0.5275(2) 1.0539(3) 0.0513 Uani 1.0000 . .
C C8 1.0176(4) 0.5433(2) 1.0512(3) 0.0611 Uani 1.0000 . .
H H81 1.0514 0.5335 1.1006 0.0915 Uiso 1.0000 . .
H H82 1.0522 0.5198 1.0107 0.0918 Uiso 1.0000 . .
H H83 1.0267 0.5874 1.0402 0.0920 Uiso 1.0000 . .
C C9 0.8411(4) 0.5628(2) 1.1211(4) 0.0810 Uani 1.0000 . .
H H91 0.8748 0.5497 1.1697 0.1249 Uiso 1.0000 . .
H H92 0.8526 0.6071 1.1147 0.1249 Uiso 1.0000 . .
H H93 0.7627 0.5546 1.1222 0.1249 Uiso 1.0000 . .
C C10 0.8402(5) 0.5448(3) 0.9773(4) 0.0834 Uani 1.0000 . .
H H101 0.8491 0.5891 0.9674 0.1281 Uiso 1.0000 . .
H H102 0.7622 0.5349 0.9785 0.1279 Uiso 1.0000 . .
H H103 0.8749 0.5216 0.9360 0.1279 Uiso 1.0000 . .
N N11 0.8172(3) 0.34884(15) 1.0769(2) 0.0495 Uani 1.0000 . .
H H111 0.8720 0.3462 1.0461 0.0606 Uiso 1.0000 . .
C C12 0.7614(3) 0.28908(13) 1.0942(2) 0.0657 Uani 1.0000 . .
C C13 0.6698(8) 0.2954(3) 1.1508(6) 0.1180 Uani 0.4789 1 1
H H131 0.6329 0.2555 1.1566 0.1749 Uiso 0.4789 1 1
H H132 0.6176 0.3263 1.1316 0.1749 Uiso 0.4789 1 1
H H133 0.7001 0.3088 1.2004 0.1751 Uiso 0.4789 1 1
C C14 0.7228(9) 0.2610(4) 1.0187(5) 0.1049 Uani 0.4789 1 1
H H141 0.7705 0.2732 0.9771 0.1569 Uiso 0.4789 1 1
H H142 0.7227 0.2160 1.0228 0.1571 Uiso 0.4789 1 1
H H143 0.6488 0.2752 1.0071 0.1570 Uiso 0.4789 1 1
C C15 0.8523(7) 0.2461(4) 1.1331(7) 0.1212 Uani 0.4789 1 1
H H151 0.8169 0.2026 1.1410 0.1659 Uiso 0.4789 1 1
H H152 0.9170 0.2440 1.0946 0.1659 Uiso 0.4789 1 1
H H153 0.8758 0.2665 1.1855 0.1661 Uiso 0.4789 1 1
C C413 0.6381(6) 0.2963(3) 1.1090(5) 0.0503 Uani 0.5211 1 2
C C414 0.7837(7) 0.2449(3) 1.0300(6) 0.1185 Uani 0.5211 1 2
H H4141 0.7624 0.2030 1.0471 0.1680 Uiso 0.5211 1 2
H H4142 0.8629 0.2457 1.0192 0.1680 Uiso 0.5211 1 2
H H4143 0.7410 0.2569 0.9837 0.1678 Uiso 0.5211 1 2
C C415 0.8162(6) 0.2645(3) 1.1727(6) 0.1092 Uani 0.5211 1 2
H H4151 0.7862 0.2237 1.1862 0.1460 Uiso 0.5211 1 2
H H4152 0.8004 0.2941 1.2139 0.1458 Uiso 0.5211 1 2
H H4153 0.8961 0.2617 1.1659 0.1461 Uiso 0.5211 1 2
H H4131 0.6053 0.2561 1.1191 0.0829 Uiso 0.5211 1 2
H H4132 0.6261 0.3230 1.1529 0.0830 Uiso 0.5211 1 2
H H4133 0.6034 0.3147 1.0643 0.0828 Uiso 0.5211 1 2
P P16 0.85943(9) 0.64004(6) 0.59774(7) 0.0411 Uani 1.0000 . .
O O17 0.7457(2) 0.66017(16) 0.57819(18) 0.0511 Uani 1.0000 . .
N N18 0.8681(3) 0.6366(2) 0.6926(2) 0.0567 Uani 1.0000 . .
C C19 0.9725(4) 0.6211(3) 0.7318(3) 0.0749 Uani 1.0000 . .
H H191 0.9577 0.6037 0.7825 0.1101 Uiso 1.0000 . .
H H192 1.0174 0.6584 0.7370 0.1102 Uiso 1.0000 . .
H H193 1.0112 0.5911 0.7010 0.1102 Uiso 1.0000 . .
C C20 0.7787(5) 0.6468(4) 0.7459(3) 0.1017 Uani 1.0000 . .
H H201 0.8071 0.6552 0.7976 0.1480 Uiso 1.0000 . .
H H202 0.7344 0.6817 0.7292 0.1481 Uiso 1.0000 . .
H H203 0.7335 0.6097 0.7466 0.1481 Uiso 1.0000 . .
N N21 0.9617(3) 0.68386(16) 0.5663(2) 0.0411 Uani 1.0000 . .
H H211 1.0030 0.6667 0.5324 0.0517 Uiso 1.0000 . .
C C22 0.9685(4) 0.7535(2) 0.5714(3) 0.0468 Uani 1.0000 . .
C C23 1.0916(4) 0.7702(2) 0.5640(3) 0.0639 Uani 1.0000 . .
H H231 1.1005 0.8152 0.5661 0.0949 Uiso 1.0000 . .
H H232 1.1187 0.7544 0.5150 0.0949 Uiso 1.0000 . .
H H233 1.1321 0.7513 0.6066 0.0946 Uiso 1.0000 . .
C C24 0.9015(4) 0.7833(2) 0.5058(3) 0.0616 Uani 1.0000 . .
H H241 0.9302 0.7700 0.4561 0.0920 Uiso 1.0000 . .
H H242 0.9069 0.8285 0.5097 0.0922 Uiso 1.0000 . .
H H243 0.8250 0.7709 0.5103 0.0919 Uiso 1.0000 . .
C C25 0.9255(5) 0.7772(3) 0.6488(3) 0.0704 Uani 1.0000 . .
H H251 0.9666 0.7574 0.6910 0.1019 Uiso 1.0000 . .
H H252 0.8476 0.7675 0.6534 0.1018 Uiso 1.0000 . .
H H253 0.9361 0.8221 0.6514 0.1021 Uiso 1.0000 . .
N N26 0.8986(3) 0.57148(15) 0.5632(2) 0.0506 Uani 1.0000 . .
H H261 0.9530 0.5725 0.5309 0.0628 Uiso 1.0000 . .
C C27 0.8327(2) 0.51286(13) 0.56396(17) 0.0518 Uani 1.0000 . .
C C28 0.7694(5) 0.5055(2) 0.6416(3) 0.0775 Uani 0.8337 2 1
H H281 0.8201 0.5082 0.6850 0.1148 Uiso 0.8337 2 1
H H282 0.7154 0.5382 0.6457 0.1149 Uiso 0.8337 2 1
H H283 0.7326 0.4654 0.6431 0.1150 Uiso 0.8337 2 1
C C29 0.7537(4) 0.5135(2) 0.4966(3) 0.0753 Uani 0.8337 2 1
H H291 0.7039 0.5485 0.5010 0.1099 Uiso 0.8337 2 1
H H292 0.7948 0.5169 0.4491 0.1098 Uiso 0.8337 2 1
H H293 0.7121 0.4748 0.4955 0.1101 Uiso 0.8337 2 1
C C30 0.9138(4) 0.4576(2) 0.5597(3) 0.0656 Uani 0.8337 2 1
H H301 0.8735 0.4186 0.5618 0.0970 Uiso 0.8337 2 1
H H302 0.9537 0.4599 0.5118 0.0969 Uiso 0.8337 2 1
H H303 0.9654 0.4605 0.6026 0.0970 Uiso 0.8337 2 1
C C428 0.7099(9) 0.5260(3) 0.5855(15) 0.0697 Uani 0.1663 2 2
H H4281 0.6682 0.4879 0.5797 0.0900 Uiso 0.1663 2 2
H H4282 0.7046 0.5407 0.6382 0.0900 Uiso 0.1663 2 2
H H4283 0.6802 0.5574 0.5508 0.0900 Uiso 0.1663 2 2
C C429 0.8395(17) 0.4820(7) 0.4850(7) 0.0854 Uani 0.1663 2 2
H H4291 0.8252 0.4370 0.4904 0.1340 Uiso 0.1663 2 2
H H4292 0.9134 0.4886 0.4638 0.1340 Uiso 0.1663 2 2
H H4293 0.7841 0.5007 0.4503 0.1340 Uiso 0.1663 2 2
C C430 0.8800(14) 0.4710(6) 0.6281(11) 0.0837 Uani 0.1663 2 2
H H4301 0.8537 0.4288 0.6209 0.1120 Uiso 0.1663 2 2
H H4302 0.8556 0.4867 0.6775 0.1120 Uiso 0.1663 2 2
H H4303 0.9595 0.4716 0.6267 0.1120 Uiso 0.1663 2 2
P P31 0.51417(8) 0.73870(6) 0.46963(6) 0.0348 Uani 1.0000 . .
O O32 0.4065(2) 0.70654(13) 0.45762(16) 0.0392 Uani 1.0000 . .
N N33 0.5575(3) 0.74708(17) 0.55954(19) 0.0462 Uani 1.0000 . .
H H331 0.6135 0.7246 0.5719 0.0558 Uiso 1.0000 . .
C C34 0.4987(2) 0.77756(15) 0.62334(18) 0.0526 Uani 1.0000 . .
C C35 0.3967(5) 0.8129(4) 0.6001(3) 0.0887 Uani 0.7278 3 1
H H351 0.3570 0.8258 0.6453 0.1378 Uiso 0.7278 3 1
H H352 0.3494 0.7870 0.5686 0.1378 Uiso 0.7278 3 1
H H353 0.4181 0.8495 0.5708 0.1382 Uiso 0.7278 3 1
C C36 0.5788(5) 0.8163(4) 0.6693(5) 0.1538 Uani 0.7278 3 1
H H362 0.5427 0.8301 0.7159 0.2309 Uiso 0.7278 3 1
H H361 0.6026 0.8522 0.6398 0.2309 Uiso 0.7278 3 1
H H363 0.6416 0.7907 0.6826 0.2311 Uiso 0.7278 3 1
C C37 0.4595(8) 0.7231(4) 0.6768(5) 0.1724 Uani 0.7278 3 1
H H371 0.4340 0.7406 0.7255 0.2560 Uiso 0.7278 3 1
H H372 0.3991 0.7018 0.6514 0.2559 Uiso 0.7278 3 1
H H373 0.5192 0.6940 0.6866 0.2561 Uiso 0.7278 3 1
C C435 0.3768(7) 0.7771(5) 0.6166(4) 0.0451 Uani 0.2722 3 2
H H4351 0.3370 0.7780 0.6652 0.0780 Uiso 0.2722 3 2
H H4352 0.4231 0.8157 0.6051 0.0800 Uiso 0.2722 3 2
H H4353 0.3460 0.7555 0.5718 0.0780 Uiso 0.2722 3 2
C C436 0.5464(8) 0.8433(5) 0.6353(6) 0.0596 Uani 0.2722 3 2
H H4361 0.5150 0.8617 0.6811 0.0909 Uiso 0.2722 3 2
H H4362 0.6253 0.8403 0.6416 0.0910 Uiso 0.2722 3 2
H H4363 0.5302 0.8695 0.5911 0.0909 Uiso 0.2722 3 2
C C437 0.5284(9) 0.7383(5) 0.6978(5) 0.0568 Uani 0.2722 3 2
H H4371 0.4980 0.7592 0.7429 0.0809 Uiso 0.2722 3 2
H H4372 0.6080 0.7357 0.7031 0.0809 Uiso 0.2722 3 2
H H4373 0.4976 0.6964 0.6934 0.0810 Uiso 0.2722 3 2
N N38 0.6242(3) 0.70515(16) 0.43239(19) 0.0388 Uani 1.0000 . .
H H381 0.6741 0.6942 0.4663 0.0467 Uiso 1.0000 . .
C C39 0.6310(3) 0.6736(2) 0.3564(2) 0.0451 Uani 1.0000 . .
C C40 0.5694(4) 0.6107(2) 0.3576(3) 0.0537 Uani 1.0000 . .
H H401 0.5986 0.5858 0.3993 0.0830 Uiso 1.0000 . .
H H402 0.4919 0.6180 0.3654 0.0828 Uiso 1.0000 . .
H H403 0.5803 0.5889 0.3091 0.0828 Uiso 1.0000 . .
C C41 0.5804(4) 0.7155(3) 0.2938(3) 0.0607 Uani 1.0000 . .
H H411 0.6164 0.7556 0.2940 0.0908 Uiso 1.0000 . .
H H412 0.5020 0.7211 0.3034 0.0907 Uiso 1.0000 . .
H H413 0.5892 0.6962 0.2435 0.0906 Uiso 1.0000 . .
C C42 0.7541(4) 0.6643(3) 0.3405(3) 0.0622 Uani 1.0000 . .
H H421 0.7634 0.6426 0.2918 0.0959 Uiso 1.0000 . .
H H422 0.7870 0.6398 0.3823 0.0957 Uiso 1.0000 . .
H H423 0.7908 0.7045 0.3381 0.0958 Uiso 1.0000 . .
N N43 0.5001(3) 0.80862(17) 0.4305(2) 0.0509 Uani 1.0000 . .
C C44 0.3972(4) 0.8321(2) 0.3984(4) 0.0719 Uani 1.0000 . .
H H441 0.3874 0.8748 0.4158 0.1061 Uiso 1.0000 . .
H H442 0.3352 0.8065 0.4159 0.1060 Uiso 1.0000 . .
H H443 0.3994 0.8313 0.3420 0.1062 Uiso 1.0000 . .
C C45 0.5940(5) 0.8523(2) 0.4265(4) 0.0780 Uani 1.0000 . .
H H451 0.5696 0.8935 0.4463 0.1141 Uiso 1.0000 . .
H H452 0.6556 0.8354 0.4588 0.1140 Uiso 1.0000 . .
H H453 0.6177 0.8562 0.3721 0.1140 Uiso 1.0000 . .
P P46 0.45278(8) 0.50924(6) 0.93811(6) 0.0351 Uani 1.0000 . .
O O47 0.3430(2) 0.47949(13) 0.92945(16) 0.0398 Uani 1.0000 . .
N N48 0.4900(3) 0.53223(17) 1.0250(2) 0.0410 Uani 1.0000 . .
H H481 0.5415 0.5110 1.0473 0.0504 Uiso 1.0000 . .
C C49 0.4375(3) 0.5816(2) 1.0738(3) 0.0454 Uani 1.0000 . .
C C50 0.3141(3) 0.5847(2) 1.0582(3) 0.0494 Uani 1.0000 . .
H H501 0.2819 0.6158 1.0915 0.0750 Uiso 1.0000 . .
H H502 0.2999 0.5956 1.0045 0.0748 Uiso 1.0000 . .
H H503 0.2808 0.5446 1.0684 0.0746 Uiso 1.0000 . .
C C51 0.4890(4) 0.6463(3) 1.0556(4) 0.0799 Uani 1.0000 . .
H H511 0.5678 0.6440 1.0641 0.1180 Uiso 1.0000 . .
H H512 0.4573 0.6775 1.0895 0.1178 Uiso 1.0000 . .
H H513 0.4743 0.6576 1.0021 0.1177 Uiso 1.0000 . .
C C52 0.4600(5) 0.5644(3) 1.1568(3) 0.0797 Uani 1.0000 . .
H H521 0.4272 0.5245 1.1680 0.1188 Uiso 1.0000 . .
H H522 0.4277 0.5957 1.1900 0.1189 Uiso 1.0000 . .
H H523 0.5386 0.5630 1.1655 0.1189 Uiso 1.0000 . .
N N53 0.4512(3) 0.57281(18) 0.8829(2) 0.0471 Uani 1.0000 . .
C C54 0.3617(4) 0.5867(2) 0.8277(3) 0.0592 Uani 1.0000 . .
H H541 0.3471 0.6312 0.8275 0.0861 Uiso 1.0000 . .
H H542 0.2950 0.5650 0.8429 0.0860 Uiso 1.0000 . .
H H543 0.3821 0.5739 0.7762 0.0858 Uiso 1.0000 . .
C C55 0.5533(4) 0.6069(3) 0.8660(3) 0.0721 Uani 1.0000 . .
H H551 0.5394 0.6515 0.8660 0.1070 Uiso 1.0000 . .
H H552 0.6090 0.5968 0.9047 0.1070 Uiso 1.0000 . .
H H553 0.5793 0.5943 0.8156 0.1070 Uiso 1.0000 . .
N N56 0.5611(3) 0.46559(17) 0.9172(2) 0.0420 Uani 1.0000 . .
H H561 0.6096 0.4605 0.9546 0.0512 Uiso 1.0000 . .
C C57 0.5661(4) 0.4198(2) 0.8519(3) 0.0506 Uani 1.0000 . .
C C58 0.6904(4) 0.4067(3) 0.8387(3) 0.0632 Uani 1.0000 . .
H H581 0.6992 0.3752 0.7996 0.0979 Uiso 1.0000 . .
H H582 0.7278 0.4444 0.8225 0.0979 Uiso 1.0000 . .
H H583 0.7236 0.3919 0.8867 0.0977 Uiso 1.0000 . .
C C59 0.5082(4) 0.3599(3) 0.8731(4) 0.0793 Uani 1.0000 . .
H H591 0.5429 0.3420 0.9188 0.1176 Uiso 1.0000 . .
H H592 0.5143 0.3312 0.8298 0.1180 Uiso 1.0000 . .
H H593 0.4308 0.3684 0.8830 0.1180 Uiso 1.0000 . .
C C60 0.5157(5) 0.4487(3) 0.7787(3) 0.0794 Uani 1.0000 . .
H H601 0.5207 0.4195 0.7361 0.1219 Uiso 1.0000 . .
H H602 0.4387 0.4587 0.7878 0.1219 Uiso 1.0000 . .
H H603 0.5556 0.4867 0.7656 0.1222 Uiso 1.0000 . .
P P61 1.18574(9) 0.59160(6) 0.41617(7) 0.0398 Uani 1.0000 . .
O O62 1.0727(2) 0.59868(15) 0.44844(17) 0.0475 Uani 1.0000 . .
N N63 1.2299(3) 0.64756(17) 0.35813(19) 0.0406 Uani 1.0000 . .
H H631 1.2843 0.6697 0.3760 0.0522 Uiso 1.0000 . .
C C64 1.1625(4) 0.6776(3) 0.2964(3) 0.0526 Uani 1.0000 . .
C C65 1.2416(4) 0.7134(3) 0.2434(3) 0.0594 Uani 1.0000 . .
H H651 1.2790 0.7454 0.2736 0.0879 Uiso 1.0000 . .
H H652 1.2957 0.6851 0.2226 0.0879 Uiso 1.0000 . .
H H653 1.2003 0.7329 0.2010 0.0878 Uiso 1.0000 . .
C C66 1.0798(4) 0.7241(3) 0.3318(3) 0.0844 Uani 1.0000 . .
H H661 1.1188 0.7580 0.3574 0.1269 Uiso 1.0000 . .
H H662 1.0322 0.7411 0.2916 0.1268 Uiso 1.0000 . .
H H663 1.0352 0.7021 0.3699 0.1268 Uiso 1.0000 . .
C C67 1.1007(5) 0.6277(3) 0.2494(3) 0.0949 Uani 1.0000 . .
H H671 1.0580 0.6482 0.2093 0.1387 Uiso 1.0000 . .
H H672 1.0525 0.6048 0.2836 0.1390 Uiso 1.0000 . .
H H673 1.1536 0.5992 0.2261 0.1389 Uiso 1.0000 . .
N N68 1.2898(3) 0.58920(17) 0.4767(2) 0.0412 Uani 1.0000 . .
H H681 1.3321 0.6215 0.4750 0.0510 Uiso 1.0000 . .
C C69 1.2953(4) 0.5548(2) 0.5514(3) 0.0525 Uani 1.0000 . .
C C70 1.4177(4) 0.5458(2) 0.5721(3) 0.0581 Uani 1.0000 . .
H H701 1.4259 0.5246 0.6210 0.0899 Uiso 1.0000 . .
H H702 1.4538 0.5211 0.5325 0.0899 Uiso 1.0000 . .
H H703 1.4549 0.5860 0.5768 0.0896 Uiso 1.0000 . .
C C71 1.2344(4) 0.5905(3) 0.6147(3) 0.0754 Uani 1.0000 . .
H H711 1.2680 0.6316 0.6207 0.1148 Uiso 1.0000 . .
H H712 1.2387 0.5679 0.6635 0.1149 Uiso 1.0000 . .
H H713 1.1577 0.5957 0.5991 0.1150 Uiso 1.0000 . .
C C72 1.2412(4) 0.4891(2) 0.5422(4) 0.0812 Uani 1.0000 . .
H H721 1.2475 0.4666 0.5904 0.1180 Uiso 1.0000 . .
H H722 1.1639 0.4940 0.5282 0.1179 Uiso 1.0000 . .
H H723 1.2780 0.4663 0.5014 0.1179 Uiso 1.0000 . .
N N73 1.1872(3) 0.52511(19) 0.3667(2) 0.0584 Uani 1.0000 . .
C C74 1.2886(5) 0.5036(3) 0.3301(4) 0.0826 Uani 1.0000 . .
H H741 1.2744 0.4680 0.2980 0.1263 Uiso 1.0000 . .
H H742 1.3429 0.4931 0.3691 0.1263 Uiso 1.0000 . .
H H743 1.3176 0.5368 0.2985 0.1260 Uiso 1.0000 . .
C C75 1.0927(5) 0.4841(3) 0.3534(4) 0.1063 Uani 1.0000 . .
H H751 1.1016 0.4615 0.3049 0.1560 Uiso 1.0000 . .
H H752 1.0861 0.4543 0.3958 0.1561 Uiso 1.0000 . .
H H753 1.0260 0.5096 0.3500 0.1561 Uiso 1.0000 . .
P P76 1.13177(9) 0.35437(6) 0.95440(7) 0.0401 Uani 1.0000 . .
O O77 1.0194(2) 0.36291(13) 0.98729(18) 0.0492 Uani 1.0000 . .
N N78 1.1415(3) 0.27985(18) 0.9281(3) 0.0616 Uani 1.0000 . .
C C79 1.0536(5) 0.2352(2) 0.9373(4) 0.0914 Uani 1.0000 . .
H H791 1.0517 0.2077 0.8933 0.1381 Uiso 1.0000 . .
H H792 1.0658 0.2117 0.9841 0.1380 Uiso 1.0000 . .
H H793 0.9844 0.2573 0.9408 0.1381 Uiso 1.0000 . .
C C80 1.2414(4) 0.2535(2) 0.8973(4) 0.0667 Uani 1.0000 . .
H H801 1.2228 0.2266 0.8541 0.0981 Uiso 1.0000 . .
H H802 1.2783 0.2301 0.9385 0.0982 Uiso 1.0000 . .
H H803 1.2879 0.2873 0.8795 0.0981 Uiso 1.0000 . .
N N81 1.1620(3) 0.39666(16) 0.87966(19) 0.0426 Uani 1.0000 . .
H H811 1.2179 0.4210 0.8859 0.0523 Uiso 1.0000 . .
C C82 1.1032(3) 0.40565(16) 0.80476(19) 0.0550 Uani 1.0000 . .
C C83 1.1545(5) 0.3554(4) 0.7460(4) 0.0803 Uani 0.6635 4 1
H H831 1.1220 0.3607 0.6949 0.1190 Uiso 0.6635 4 1
H H832 1.1410 0.3133 0.7648 0.1190 Uiso 0.6635 4 1
H H833 1.2337 0.3627 0.7434 0.1190 Uiso 0.6635 4 1
C C84 0.9830(5) 0.3867(4) 0.8103(3) 0.0784 Uani 0.6635 4 1
H H841 0.9460 0.4148 0.8457 0.1219 Uiso 0.6635 4 1
H H842 0.9484 0.3892 0.7597 0.1218 Uiso 0.6635 4 1
H H843 0.9773 0.3442 0.8296 0.1219 Uiso 0.6635 4 1
C C85 1.1271(7) 0.4684(3) 0.7708(4) 0.1092 Uani 0.6635 4 1
H H851 1.1982 0.4850 0.7715 0.1299 Uiso 0.6635 4 1
H H852 1.0764 0.4861 0.7364 0.1300 Uiso 0.6635 4 1
H H853 1.0769 0.4989 0.8335 0.1720 Uiso 0.6665 4 2
C C483 1.0316(12) 0.3439(5) 0.7909(6) 0.0942 Uani 0.3365 4 2
H H4831 0.9696 0.3524 0.7562 0.1600 Uiso 0.3365 4 2
H H4832 1.0807 0.3133 0.7676 0.1600 Uiso 0.3365 4 2
H H4833 1.0042 0.3282 0.8400 0.1600 Uiso 0.3365 4 2
C C484 1.0175(12) 0.4574(6) 0.8105(5) 0.1297 Uani 0.3365 4 2
H H4841 0.9597 0.4489 0.7720 0.2071 Uiso 0.3365 4 2
H H4842 1.0487 0.4989 0.8016 0.2070 Uiso 0.3365 4 2
H H4843 0.9862 0.4561 0.8622 0.2069 Uiso 0.3365 4 2
C C485 1.1806(6) 0.4090(8) 0.7398(5) 0.1439 Uani 0.3365 4 2
H H4851 1.1332 0.4130 0.6904 0.1759 Uiso 0.3365 4 2
H H4852 1.2252 0.4492 0.7499 0.1760 Uiso 0.3365 4 2
H H4853 1.2304 0.3705 0.7384 0.1760 Uiso 0.3365 4 2
N N86 1.2366(3) 0.37155(16) 1.01107(19) 0.0457 Uani 1.0000 . .
H H861 1.2779 0.4013 0.9952 0.0549 Uiso 1.0000 . .
C C87 1.2566(3) 0.35460(16) 1.09292(18) 0.0568 Uani 1.0000 . .
C C88 1.1826(7) 0.3949(4) 1.1459(3) 0.0992 Uani 0.6788 5 1
H H881 1.2060 0.4380 1.1444 0.1530 Uiso 0.6788 5 1
H H882 1.1068 0.3923 1.1284 0.1529 Uiso 0.6788 5 1
H H883 1.1875 0.3797 1.1988 0.1530 Uiso 0.6788 5 1
C C89 1.3718(6) 0.3580(4) 1.1105(3) 0.1348 Uani 0.6788 5 1
H H891 1.3813 0.3525 1.1659 0.2069 Uiso 0.6788 5 1
H H892 1.4143 0.3271 1.0827 0.2070 Uiso 0.6788 5 1
H H893 1.3970 0.3995 1.0962 0.2068 Uiso 0.6788 5 1
C C90 1.2100(8) 0.2846(4) 1.1049(4) 0.1235 Uani 0.6788 5 1
H H901 1.2557 0.2550 1.0774 0.1741 Uiso 0.6788 5 1
H H902 1.2117 0.2753 1.1598 0.1740 Uiso 0.6788 5 1
H H903 1.1350 0.2819 1.0857 0.1740 Uiso 0.6788 5 1
C C488 1.1450(8) 0.3445(6) 1.1345(4) 0.1008 Uani 0.3212 5 2
H H4881 1.1537 0.3117 1.1725 0.1780 Uiso 0.3212 5 2
H H4882 1.1911 0.3848 1.1399 0.1310 Uiso 0.3212 5 2
H H4883 1.0866 0.3422 1.0960 0.1781 Uiso 0.3212 5 2
C C489 1.3289(10) 0.4004(4) 1.1293(4) 0.0947 Uani 0.3212 5 2
H H4891 1.3375 0.3886 1.1843 0.2100 Uiso 0.3212 5 2
H H4892 1.4024 0.4039 1.1056 0.2099 Uiso 0.3212 5 2
H H4893 1.2896 0.4408 1.1250 0.2101 Uiso 0.3212 5 2
C C490 1.3122(10) 0.2856(4) 1.0935(4) 0.0458 Uani 0.3212 5 2
H H4901 1.3294 0.2740 1.1463 0.0740 Uiso 0.3212 5 2
H H4902 1.3794 0.2877 1.0642 0.0740 Uiso 0.3212 5 2
H H4903 1.2642 0.2547 1.0705 0.0740 Uiso 0.3212 5 2

loop_
_atom_site_aniso_label
_atom_site_aniso_U_11
_atom_site_aniso_U_22
_atom_site_aniso_U_33
_atom_site_aniso_U_12
_atom_site_aniso_U_13
_atom_site_aniso_U_23
P1 0.0331(5) 0.0333(6) 0.0416(6) -0.0022(4) 0.0001(5) -0.0010(5)
O2 0.0312(14) 0.0569(19) 0.0455(17) -0.0021(12) -0.0057(13) 0.0061(15)
N3 0.042(2) 0.059(2) 0.045(2) 0.0076(18) -0.0048(17) -0.003(2)
C4 0.081(4) 0.077(4) 0.056(3) 0.017(3) 0.019(3) -0.003(3)
C5 0.061(4) 0.136(6) 0.063(4) 0.012(4) -0.021(3) -0.005(4)
N6 0.0366(18) 0.0280(19) 0.064(2) -0.0009(14) 0.0056(17) -0.0030(18)
C7 0.038(2) 0.027(2) 0.089(4) -0.0056(17) 0.005(2) 0.002(2)
C8 0.046(3) 0.037(3) 0.100(4) -0.006(2) 0.003(3) 0.000(3)
C9 0.068(3) 0.032(3) 0.144(6) -0.007(2) 0.035(4) -0.019(3)
C10 0.067(4) 0.054(3) 0.129(6) -0.012(3) -0.018(4) 0.038(4)
N11 0.049(2) 0.0306(19) 0.069(3) -0.0070(16) 0.0208(19) -0.0044(18)
C12 0.048(3) 0.031(3) 0.118(5) -0.0089(19) 0.018(3) 0.004(3)
C13 0.136(12) 0.066(10) 0.153(18) -0.039(8) 0.107(13) -0.018(9)
C14 0.079(9) 0.111(13) 0.125(11) -0.072(8) 0.002(7) -0.031(9)
C15 0.096(8) 0.076(8) 0.191(11) -0.018(6) -0.021(7) 0.073(8)
C413 0.043(4) 0.044(6) 0.064(7) -0.013(4) 0.005(4) 0.009(5)
C414 0.084(8) 0.047(6) 0.225(10) -0.032(5) 0.071(7) -0.056(6)
C415 0.044(5) 0.074(9) 0.209(9) -0.010(6) -0.018(7) 0.084(7)
P16 0.0347(5) 0.0439(7) 0.0448(7) 0.0006(5) 0.0024(5) 0.0016(6)
O17 0.0316(15) 0.067(2) 0.054(2) 0.0025(14) -0.0013(14) 0.0043(17)
N18 0.042(2) 0.078(3) 0.050(2) 0.002(2) 0.0073(18) 0.009(2)
C19 0.068(4) 0.093(5) 0.064(4) 0.007(3) -0.017(3) 0.012(3)
C20 0.075(4) 0.171(8) 0.060(4) 0.024(4) 0.020(3) 0.007(4)
N21 0.0394(19) 0.036(2) 0.048(2) 0.0003(15) 0.0060(16) 0.0000(17)
C22 0.046(2) 0.038(3) 0.056(3) -0.0015(19) -0.004(2) -0.003(2)
C23 0.055(3) 0.049(3) 0.087(4) -0.014(2) -0.006(3) -0.001(3)
C24 0.061(3) 0.043(3) 0.082(4) 0.002(2) -0.008(3) -0.005(3)
C25 0.085(4) 0.050(3) 0.076(4) 0.007(3) 0.003(3) -0.025(3)
N26 0.045(2) 0.037(2) 0.071(3) -0.0067(16) 0.0163(19) -0.0029(19)
C27 0.048(3) 0.040(3) 0.067(3) -0.011(2) -0.005(2) 0.008(3)
C28 0.081(5) 0.062(4) 0.090(5) -0.024(4) 0.019(4) 0.016(4)
C29 0.068(4) 0.066(5) 0.091(5) -0.026(4) -0.035(4) 0.018(4)
C30 0.065(4) 0.036(3) 0.096(5) -0.007(3) -0.012(4) 0.013(4)
C428 0.065(16) 0.035(15) 0.11(2) -0.021(12) 0.008(17) 0.020(16)
C429 0.12(3) 0.017(14) 0.12(2) -0.022(16) 0.04(2) 0.007(17)
C430 0.08(2) 0.030(14) 0.14(2) -0.003(14) 0.00(2) 0.011(14)
P31 0.0363(5) 0.0311(5) 0.0371(6) -0.0032(4) -0.0021(5) -0.0007(5)
O32 0.0374(15) 0.0349(16) 0.0453(17) -0.0078(12) -0.0043(13) -0.0016(13)
N33 0.0404(19) 0.054(2) 0.044(2) 0.0065(17) -0.0012(16) -0.0094(19)
C34 0.053(3) 0.052(3) 0.053(3) 0.007(2) 0.003(2) -0.022(2)
C35 0.058(5) 0.116(8) 0.092(7) 0.040(5) -0.014(4) -0.052(5)
C36 0.066(6) 0.200(11) 0.194(12) 0.038(6) -0.045(6) -0.168(11)
C37 0.248(14) 0.123(8) 0.149(11) 0.060(7) 0.152(10) 0.044(6)
C435 0.038(8) 0.048(11) 0.050(11) -0.004(6) -0.001(6) -0.026(8)
C436 0.021(6) 0.063(6) 0.094(12) 0.005(6) -0.008(8) -0.033(6)
C437 0.047(9) 0.084(10) 0.039(5) 0.004(9) -0.006(7) -0.026(6)
N38 0.0395(18) 0.044(2) 0.0326(19) 0.0010(15) -0.0046(15) -0.0044(17)
C39 0.044(2) 0.058(3) 0.033(2) 0.004(2) 0.0003(19) -0.001(2)
C40 0.060(3) 0.056(3) 0.045(3) 0.000(2) 0.000(2) -0.017(2)
C41 0.066(3) 0.080(4) 0.036(3) 0.002(3) -0.001(2) 0.005(3)
C42 0.046(3) 0.091(4) 0.050(3) 0.008(3) 0.006(2) -0.016(3)
N43 0.049(2) 0.033(2) 0.071(3) -0.0057(17) 0.001(2) 0.008(2)
C44 0.073(4) 0.045(3) 0.098(5) 0.009(3) -0.012(3) 0.023(3)
C45 0.086(4) 0.041(3) 0.107(5) -0.028(3) -0.001(3) 0.019(3)
P46 0.0355(5) 0.0371(6) 0.0327(6) -0.0029(4) -0.0009(4) -0.0013(5)
O47 0.0376(15) 0.0433(17) 0.0385(16) -0.0054(12) -0.0038(13) 0.0026(14)
N48 0.0412(19) 0.043(2) 0.039(2) 0.0065(15) 0.0005(16) -0.0049(17)
C49 0.039(2) 0.051(3) 0.047(3) 0.0034(19) -0.007(2) -0.017(2)
C50 0.044(2) 0.050(3) 0.054(3) 0.009(2) 0.003(2) -0.013(2)
C51 0.058(3) 0.058(4) 0.124(5) -0.011(3) 0.004(3) -0.043(4)
C52 0.081(4) 0.112(5) 0.046(3) 0.050(4) -0.011(3) -0.034(3)
N53 0.041(2) 0.053(2) 0.048(2) -0.0031(16) -0.0018(17) 0.0132(19)
C54 0.062(3) 0.059(3) 0.057(3) 0.008(3) -0.005(3) 0.005(3)
C55 0.062(3) 0.066(4) 0.089(4) -0.012(3) 0.015(3) 0.028(3)
N56 0.0404(19) 0.050(2) 0.0351(19) 0.0002(16) -0.0051(16) -0.0079(18)
C57 0.050(3) 0.060(3) 0.042(3) 0.007(2) 0.002(2) -0.017(2)
C58 0.052(3) 0.083(4) 0.055(3) 0.010(3) 0.006(2) -0.020(3)
C59 0.065(3) 0.068(4) 0.104(5) -0.002(3) 0.011(3) -0.040(4)
C60 0.081(4) 0.109(5) 0.048(3) 0.035(4) -0.011(3) -0.031(3)
P61 0.0364(6) 0.0392(6) 0.0438(7) -0.0027(5) -0.0005(5) -0.0062(5)
O62 0.0362(15) 0.0534(19) 0.0530(19) -0.0028(13) 0.0023(14) -0.0024(16)
N63 0.0357(18) 0.049(2) 0.037(2) 0.0009(15) -0.0093(15) -0.0026(17)
C64 0.049(3) 0.077(4) 0.032(2) 0.006(2) -0.008(2) 0.005(2)
C65 0.066(3) 0.070(3) 0.042(3) 0.002(3) -0.005(2) 0.015(3)
C66 0.060(3) 0.125(6) 0.068(4) 0.046(3) 0.008(3) 0.023(4)
C67 0.091(4) 0.138(6) 0.055(4) -0.041(4) -0.038(3) 0.018(4)
N68 0.0345(17) 0.0386(19) 0.050(2) -0.0055(15) -0.0026(16) 0.0093(18)
C69 0.043(2) 0.051(3) 0.063(3) 0.004(2) -0.002(2) 0.026(3)
C70 0.047(3) 0.065(3) 0.062(3) 0.008(2) -0.007(2) 0.023(3)
C71 0.063(3) 0.104(5) 0.059(3) 0.028(3) 0.008(3) 0.030(3)
C72 0.058(3) 0.055(3) 0.130(5) -0.011(2) -0.005(3) 0.052(4)
N73 0.052(2) 0.055(3) 0.068(3) -0.0129(19) 0.004(2) -0.032(2)
C74 0.079(4) 0.065(4) 0.104(5) -0.008(3) 0.024(3) -0.040(4)
C75 0.083(4) 0.095(5) 0.141(6) -0.046(4) 0.033(4) -0.058(5)
P76 0.0410(6) 0.0255(5) 0.0539(7) 0.0003(4) 0.0110(5) -0.0012(5)
O77 0.0471(17) 0.0312(16) 0.070(2) -0.0015(12) 0.0217(15) -0.0049(15)
N78 0.052(2) 0.028(2) 0.105(4) 0.0002(17) 0.028(2) -0.012(2)
C79 0.079(4) 0.035(3) 0.161(7) -0.015(3) 0.046(4) -0.018(4)
C80 0.059(3) 0.044(3) 0.097(4) 0.010(2) 0.026(3) -0.010(3)
N81 0.0399(19) 0.042(2) 0.045(2) -0.0091(15) -0.0060(17) 0.0024(17)
C82 0.052(3) 0.055(3) 0.058(3) -0.011(2) -0.018(2) -0.005(3)
C83 0.064(5) 0.100(8) 0.077(6) -0.012(5) 0.005(5) -0.015(6)
C84 0.046(5) 0.125(9) 0.065(6) -0.005(5) -0.007(4) 0.002(6)
C85 0.128(9) 0.115(9) 0.083(7) -0.066(7) -0.075(7) 0.076(7)
C483 0.092(15) 0.120(19) 0.070(13) -0.029(12) -0.024(10) -0.036(12)
C484 0.123(17) 0.035(10) 0.23(3) 0.025(11) -0.053(15) 0.014(14)
C485 0.083(13) 0.30(3) 0.051(6) -0.048(16) -0.013(6) 0.035(19)
N86 0.048(2) 0.045(2) 0.044(2) -0.0033(16) 0.0012(17) 0.0170(18)
C87 0.076(3) 0.047(3) 0.047(3) 0.003(2) 0.004(2) 0.012(2)
C88 0.086(7) 0.172(12) 0.039(5) 0.017(7) 0.004(5) -0.024(6)
C89 0.067(6) 0.274(18) 0.063(7) 0.033(9) -0.013(5) 0.069(10)
C90 0.191(13) 0.088(8) 0.092(8) -0.030(8) 0.005(8) 0.055(7)
C488 0.148(17) 0.077(16) 0.078(15) 0.019(12) 0.024(14) 0.016(13)
C489 0.19(2) 0.044(8) 0.050(10) -0.016(10) -0.038(11) 0.006(8)
C490 0.054(8) 0.037(6) 0.047(9) -0.009(6) -0.005(7) 0.017(6)

loop_
_atom_type_symbol
_atom_type_scat_Cromer_Mann_a1
_atom_type_scat_Cromer_Mann_a2
_atom_type_scat_Cromer_Mann_a3
_atom_type_scat_Cromer_Mann_a4
_atom_type_scat_Cromer_Mann_b1
_atom_type_scat_Cromer_Mann_b2
_atom_type_scat_Cromer_Mann_b3
_atom_type_scat_Cromer_Mann_b4
_atom_type_scat_Cromer_Mann_c
_atom_type_scat_dispersion_real
_atom_type_scat_dispersion_imag
_atom_type_scat_source
C 2.3100 1.0200 1.5886 0.8650 20.8439 10.2075 0.5687 51.6512 0.2156 0.0033 0.0016 'International Tables Vol C 4.2.6.8 and 6.1.1.4'
H 0.4930 0.3229 0.1402 0.0408 10.5109 26.1257 3.1424 57.7998 0.0030 0.0000 0.0000 'International Tables Vol C 4.2.6.8 and 6.1.1.4'
O 3.0485 2.2868 1.5463 0.8670 13.2771 5.7011 0.3239 32.9089 0.2508 0.0106 0.0060 'International Tables Vol C 4.2.6.8 and 6.1.1.4'
P 6.4345 4.1791 1.7800 1.4908 1.9067 27.1570 0.5260 68.1645 1.1149 0.1023 0.0942 'International Tables Vol C 4.2.6.8 and 6.1.1.4'
N 12.2126 3.1322 2.0125 1.1663 0.0057 9.8933 28.9975 0.5826 -11.5290 0.0061 0.0033 'International Tables Vol C 4.2.6.8 and 6.1.1.4'

loop_
_geom_angle_atom_site_label_1
_geom_angle_atom_site_label_2
_geom_angle_atom_site_label_3
_geom_angle
_geom_angle_publ_flag
O2 P1 N3 106.67(17) yes
O2 P1 N6 115.95(18) yes
N3 P1 N6 110.01(19) yes
O2 P1 N11 117.89(18) yes
N3 P1 N11 106.8(2) yes
N6 P1 N11 99.08(17) yes
P1 N3 C4 123.9(3) no
P1 N3 C5 121.1(3) no
C4 N3 C5 113.3(4) no
N3 C4 H41 110.1 no
N3 C4 H42 109.2 no
H41 C4 H42 109.0 no
N3 C4 H43 109.2 no
H41 C4 H43 110.6 no
H42 C4 H43 108.7 no
N3 C5 H51 110.6 no
N3 C5 H52 109.2 no
H51 C5 H52 108.7 no
N3 C5 H53 109.8 no
H51 C5 H53 109.3 no
H52 C5 H53 109.2 no
P1 N6 H61 115.0 no
P1 N6 C7 126.0(3) no
H61 N6 C7 115.1 no
N6 C7 C8 105.9(3) no
N6 C7 C9 110.2(4) no
C8 C7 C9 109.2(4) no
N6 C7 C10 110.6(4) no
C8 C7 C10 109.2(4) no
C9 C7 C10 111.5(5) no
C7 C8 H81 109.4 no
C7 C8 H82 109.9 no
H81 C8 H82 110.3 no
C7 C8 H83 109.4 no
H81 C8 H83 109.5 no
H82 C8 H83 108.4 no
C7 C9 H91 109.8 no
C7 C9 H92 109.6 no
H91 C9 H92 108.9 no
C7 C9 H93 109.9 no
H91 C9 H93 109.7 no
H92 C9 H93 108.8 no
C7 C10 H101 110.2 no
C7 C10 H102 109.7 no
H101 C10 H102 109.2 no
C7 C10 H103 109.5 no
H101 C10 H103 108.7 no
H102 C10 H103 109.6 no
P1 N11 H111 115.4 no
P1 N11 C12 128.6(2) no
H111 N11 C12 115.3 no
N11 C12 C13 113.52(9) no
N11 C12 C14 108.01(9) no
C13 C12 C14 112.05(9) no
N11 C12 C15 105.66(9) no
C13 C12 C15 107.07(9) no
C14 C12 C15 110.32(9) no
N11 C12 C413 113.43(9) no
N11 C12 C414 108.22(9) no
C413 C12 C414 112.03(9) no
N11 C12 C415 105.60(9) no
C413 C12 C415 106.92(9) no
C414 C12 C415 110.44(9) no
C12 C13 H131 109.6 no
C12 C13 H132 109.0 no
H131 C13 H132 109.5 no
C12 C13 H133 109.0 no
H131 C13 H133 109.8 no
H132 C13 H133 109.9 no
C12 C14 H141 110.7 no
C12 C14 H142 109.5 no
H141 C14 H142 109.0 no
C12 C14 H143 109.6 no
H141 C14 H143 108.9 no
H142 C14 H143 109.1 no
C12 C15 H151 106.9 no
C12 C15 H152 106.3 no
H151 C15 H152 111.4 no
C12 C15 H153 108.1 no
H151 C15 H153 111.9 no
H152 C15 H153 111.9 no
C12 C413 H4131 110.3 no
C12 C413 H4132 110.4 no
H4131 C413 H4132 108.7 no
C12 C413 H4133 109.2 no
H4131 C413 H4133 109.4 no
H4132 C413 H4133 108.8 no
C12 C414 H4141 107.9 no
C12 C414 H4142 108.5 no
H4141 C414 H4142 109.6 no
C12 C414 H4143 110.2 no
H4141 C414 H4143 110.2 no
H4142 C414 H4143 110.5 no
C12 C415 H4151 110.2 no
C12 C415 H4152 109.0 no
H4151 C415 H4152 109.3 no
C12 C415 H4153 108.9 no
H4151 C415 H4153 110.2 no
H4152 C415 H4153 109.2 no
O17 P16 N18 106.97(18) yes
O17 P16 N21 117.46(19) yes
N18 P16 N21 108.2(2) yes
O17 P16 N26 116.42(19) yes
N18 P16 N26 107.7(2) yes
N21 P16 N26 99.50(17) yes
P16 N18 C19 121.2(3) no
P16 N18 C20 125.9(4) no
C19 N18 C20 112.9(4) no
N18 C19 H191 109.8 no
N18 C19 H192 109.8 no
H191 C19 H192 109.9 no
N18 C19 H193 108.6 no
H191 C19 H193 110.0 no
H192 C19 H193 108.8 no
N18 C20 H201 110.6 no
N18 C20 H202 110.3 no
H201 C20 H202 109.1 no
N18 C20 H203 108.2 no
H201 C20 H203 109.6 no
H202 C20 H203 108.9 no
P16 N21 H211 115.4 no
P16 N21 C22 126.0(3) no
H211 N21 C22 115.7 no
N21 C22 C23 106.2(4) no
N21 C22 C24 110.0(4) no
C23 C22 C24 110.5(4) no
N21 C22 C25 111.3(4) no
C23 C22 C25 109.6(4) no
C24 C22 C25 109.1(4) no
C22 C23 H231 109.6 no
C22 C23 H232 109.1 no
H231 C23 H232 109.9 no
C22 C23 H233 108.9 no
H231 C23 H233 109.3 no
H232 C23 H233 110.1 no
C22 C24 H241 109.9 no
C22 C24 H242 109.1 no
H241 C24 H242 109.2 no
C22 C24 H243 109.2 no
H241 C24 H243 110.1 no
H242 C24 H243 109.3 no
C22 C25 H251 109.4 no
C22 C25 H252 109.9 no
H251 C25 H252 109.8 no
C22 C25 H253 108.9 no
H251 C25 H253 109.1 no
H252 C25 H253 109.7 no
P16 N26 H261 115.6 no
P16 N26 C27 126.0(2) no
H261 N26 C27 116.1 no
N26 C27 C28 111.24(9) no
N26 C27 C29 108.95(9) no
C28 C27 C29 110.61(9) no
N26 C27 C30 107.60(9) no
C28 C27 C30 106.46(9) no
C29 C27 C30 111.93(9) no
N26 C27 C428 111.31(9) no
N26 C27 C429 108.93(9) no
C428 C27 C429 110.60(9) no
N26 C27 C430 107.55(9) no
C428 C27 C430 106.47(9) no
C429 C27 C430 111.95(9) no
C27 C28 H281 110.2 no
C27 C28 H282 109.3 no
H281 C28 H282 109.0 no
C27 C28 H283 110.2 no
H281 C28 H283 108.9 no
H282 C28 H283 109.2 no
C27 C29 H291 110.1 no
C27 C29 H292 109.2 no
H291 C29 H292 109.5 no
C27 C29 H293 109.6 no
H291 C29 H293 109.7 no
H292 C29 H293 108.7 no
C27 C30 H301 109.7 no
C27 C30 H302 109.2 no
H301 C30 H302 109.4 no
C27 C30 H303 109.0 no
H301 C30 H303 110.3 no
H302 C30 H303 109.2 no
C27 C428 H4281 108.8 no
C27 C428 H4282 110.8 no
H4281 C428 H4282 109.5 no
C27 C428 H4283 109.1 no
H4281 C428 H4283 109.3 no
H4282 C428 H4283 109.4 no
C27 C429 H4291 109.2 no
C27 C429 H4292 109.3 no
H4291 C429 H4292 109.8 no
C27 C429 H4293 109.3 no
H4291 C429 H4293 109.8 no
H4292 C429 H4293 109.6 no
C27 C430 H4301 109.4 no
C27 C430 H4302 108.8 no
H4301 C430 H4302 109.6 no
C27 C430 H4303 110.0 no
H4301 C430 H4303 109.7 no
H4302 C430 H4303 109.3 no
O32 P31 N33 116.98(17) yes
O32 P31 N38 117.15(17) yes
N33 P31 N38 99.41(17) yes
O32 P31 N43 105.90(18) yes
N33 P31 N43 108.7(2) yes
N38 P31 N43 108.34(19) yes
P31 N33 H331 114.8 no
P31 N33 C34 127.1(2) no
H331 N33 C34 116.7 no
N33 C34 C35 115.24(9) no
N33 C34 C36 108.99(9) no
C35 C34 C36 113.12(9) no
N33 C34 C37 105.43(9) no
C35 C34 C37 106.20(9) no
C36 C34 C37 107.24(9) no
N33 C34 C435 115.33(9) no
N33 C34 H4352 117.0 no
N33 C34 C436 108.77(9) no
C435 C34 C436 113.10(9) no
N33 C34 C437 105.49(9) no
C435 C34 C437 106.37(9) no
H4352 C34 C437 135.0 no
C436 C34 C437 107.16(9) no
C34 C35 H351 110.1 no
C34 C35 H352 110.3 no
H351 C35 H352 108.9 no
C34 C35 H353 108.8 no
H351 C35 H353 109.5 no
H352 C35 H353 109.2 no
C34 C36 H362 108.3 no
C34 C36 H361 110.8 no
H362 C36 H361 109.6 no
C34 C36 H363 108.7 no
H362 C36 H363 109.7 no
H361 C36 H363 109.7 no
C34 C37 H371 109.1 no
C34 C37 H372 108.4 no
H371 C37 H372 109.1 no
C34 C37 H373 110.6 no
H371 C37 H373 109.8 no
H372 C37 H373 109.8 no
C34 C435 H4351 115.8 no
H4351 C435 H4352 115.4 no
C34 C435 H4353 116.2 no
H4351 C435 H4353 120.4 no
H4352 C435 H4353 116.1 no
C34 C436 H4361 109.4 no
C34 C436 H4362 109.2 no
H4361 C436 H4362 109.4 no
C34 C436 H4363 110.6 no
H4361 C436 H4363 109.4 no
H4362 C436 H4363 108.8 no
C34 C437 H4371 108.8 no
C34 C437 H4372 109.1 no
H4371 C437 H4372 109.6 no
C34 C437 H4373 110.0 no
H4371 C437 H4373 109.7 no
H4372 C437 H4373 109.6 no
P31 N38 H381 114.5 no
P31 N38 C39 126.6(3) no
H381 N38 C39 115.5 no
N38 C39 C40 110.9(3) no
N38 C39 C41 109.6(4) no
C40 C39 C41 109.3(4) no
N38 C39 C42 106.3(3) no
C40 C39 C42 111.3(4) no
C41 C39 C42 109.5(4) no
C39 C40 H401 108.6 no
C39 C40 H402 109.5 no
H401 C40 H402 109.8 no
C39 C40 H403 109.8 no
H401 C40 H403 109.3 no
H402 C40 H403 109.8 no
C39 C41 H411 109.9 no
C39 C41 H412 109.7 no
H411 C41 H412 109.5 no
C39 C41 H413 109.8 no
H411 C41 H413 109.2 no
H412 C41 H413 108.7 no
C39 C42 H421 109.8 no
C39 C42 H422 109.2 no
H421 C42 H422 109.6 no
C39 C42 H423 110.0 no
H421 C42 H423 109.3 no
H422 C42 H423 108.9 no
P31 N43 C44 123.7(3) no
P31 N43 C45 121.1(3) no
C44 N43 C45 115.2(4) no
N43 C44 H441 108.4 no
N43 C44 H442 110.5 no
H441 C44 H442 109.5 no
N43 C44 H443 110.2 no
H441 C44 H443 109.2 no
H442 C44 H443 109.1 no
N43 C45 H451 108.3 no
N43 C45 H452 108.6 no
H451 C45 H452 110.8 no
N43 C45 H453 109.1 no
H451 C45 H453 110.2 no
H452 C45 H453 109.9 no
O47 P46 N48 117.44(17) yes
O47 P46 N53 106.71(17) yes
N48 P46 N53 106.44(19) yes
O47 P46 N56 116.76(18) yes
N48 P46 N56 99.03(17) yes
N53 P46 N56 109.93(19) yes
P46 N48 H481 116.4 no
P46 N48 C49 127.7(3) no
H481 N48 C49 115.5 no
N48 C49 C50 110.8(3) no
N48 C49 C51 109.9(4) no
C50 C49 C51 108.8(4) no
N48 C49 C52 106.9(4) no
C50 C49 C52 110.5(4) no
C51 C49 C52 110.0(4) no
C49 C50 H501 109.2 no
C49 C50 H502 110.3 no
H501 C50 H502 109.8 no
C49 C50 H503 109.9 no
H501 C50 H503 109.3 no
H502 C50 H503 108.4 no
C49 C51 H511 108.9 no
C49 C51 H512 109.2 no
H511 C51 H512 109.9 no
C49 C51 H513 110.2 no
H511 C51 H513 109.2 no
H512 C51 H513 109.5 no
C49 C52 H521 109.7 no
C49 C52 H522 109.0 no
H521 C52 H522 108.9 no
C49 C52 H523 109.1 no
H521 C52 H523 110.7 no
H522 C52 H523 109.5 no
P46 N53 C54 122.9(3) no
P46 N53 C55 121.0(3) no
C54 N53 C55 113.0(4) no
N53 C54 H541 109.7 no
N53 C54 H542 109.9 no
H541 C54 H542 108.6 no
N53 C54 H543 110.3 no
H541 C54 H543 108.9 no
H542 C54 H543 109.5 no
N53 C55 H551 109.9 no
N53 C55 H552 109.6 no
H551 C55 H552 109.8 no
N53 C55 H553 108.9 no
H551 C55 H553 109.4 no
H552 C55 H553 109.3 no
P46 N56 H561 116.0 no
P46 N56 C57 124.9(3) no
H561 N56 C57 116.3 no
N56 C57 C58 106.0(4) no
N56 C57 C59 110.5(4) no
C58 C57 C59 109.7(4) no
N56 C57 C60 109.9(4) no
C58 C57 C60 109.5(4) no
C59 C57 C60 111.1(5) no
C57 C58 H581 110.2 no
C57 C58 H582 110.5 no
H581 C58 H582 108.8 no
C57 C58 H583 109.3 no
H581 C58 H583 109.0 no
H582 C58 H583 109.0 no
C57 C59 H591 109.4 no
C57 C59 H592 108.2 no
H591 C59 H592 110.0 no
C57 C59 H593 109.6 no
H591 C59 H593 110.0 no
H592 C59 H593 109.6 no
C57 C60 H601 110.0 no
C57 C60 H602 109.3 no
H601 C60 H602 109.4 no
C57 C60 H603 109.4 no
H601 C60 H603 109.0 no
H602 C60 H603 109.7 no
O62 P61 N63 117.21(18) yes
O62 P61 N68 118.09(18) yes
N63 P61 N68 99.12(17) yes
O62 P61 N73 107.09(19) yes
N63 P61 N73 107.6(2) yes
N68 P61 N73 107.0(2) yes
P61 N63 H631 115.4 no
P61 N63 C64 124.7(3) no
H631 N63 C64 115.6 no
N63 C64 C65 107.6(4) no
N63 C64 C66 110.5(4) no
C65 C64 C66 109.2(5) no
N63 C64 C67 110.1(4) no
C65 C64 C67 109.5(4) no
C66 C64 C67 110.0(5) no
C64 C65 H651 108.7 no
C64 C65 H652 110.0 no
H651 C65 H652 109.0 no
C64 C65 H653 110.0 no
H651 C65 H653 109.6 no
H652 C65 H653 109.5 no
C64 C66 H661 110.3 no
C64 C66 H662 110.1 no
H661 C66 H662 109.3 no
C64 C66 H663 108.9 no
H661 C66 H663 108.8 no
H662 C66 H663 109.4 no
C64 C67 H671 108.7 no
C64 C67 H672 108.8 no
H671 C67 H672 110.1 no
C64 C67 H673 109.5 no
H671 C67 H673 109.8 no
H672 C67 H673 109.9 no
P61 N68 H681 114.2 no
P61 N68 C69 126.9(3) no
H681 N68 C69 113.9 no
N68 C69 C70 107.4(4) no
N68 C69 C71 110.9(4) no
C70 C69 C71 111.6(4) no
N68 C69 C72 110.0(4) no
C70 C69 C72 108.4(4) no
C71 C69 C72 108.5(4) no
C69 C70 H701 110.7 no
C69 C70 H702 110.2 no
H701 C70 H702 108.6 no
C69 C70 H703 110.7 no
H701 C70 H703 107.4 no
H702 C70 H703 109.1 no
C69 C71 H711 108.8 no
C69 C71 H712 110.4 no
H711 C71 H712 109.7 no
C69 C71 H713 109.0 no
H711 C71 H713 109.0 no
H712 C71 H713 109.9 no
C69 C72 H721 109.4 no
C69 C72 H722 109.5 no
H721 C72 H722 109.7 no
C69 C72 H723 109.4 no
H721 C72 H723 110.0 no
H722 C72 H723 108.8 no
P61 N73 C74 120.3(3) no
P61 N73 C75 125.7(4) no
C74 N73 C75 113.9(4) no
N73 C74 H741 110.7 no
N73 C74 H742 110.1 no
H741 C74 H742 109.7 no
N73 C74 H743 109.1 no
H741 C74 H743 108.7 no
H742 C74 H743 108.4 no
N73 C75 H751 109.8 no
N73 C75 H752 110.2 no
H751 C75 H752 109.6 no
N73 C75 H753 108.8 no
H751 C75 H753 108.7 no
H752 C75 H753 109.7 no
O77 P76 N78 106.81(17) yes
O77 P76 N81 116.69(18) yes
N78 P76 N81 107.4(2) yes
O77 P76 N86 116.79(18) yes
N78 P76 N86 108.8(2) yes
N81 P76 N86 99.87(16) yes
P76 N78 C79 123.4(3) no
P76 N78 C80 122.5(3) no
C79 N78 C80 114.1(4) no
N78 C79 H791 109.2 no
N78 C79 H792 109.3 no
H791 C79 H792 110.4 no
N78 C79 H793 109.1 no
H791 C79 H793 109.5 no
H792 C79 H793 109.2 no
N78 C80 H801 109.0 no
N78 C80 H802 108.2 no
H801 C80 H802 111.2 no
N78 C80 H803 108.7 no
H801 C80 H803 109.2 no
H802 C80 H803 110.5 no
P76 N81 H811 114.9 no
P76 N81 C82 131.0(2) no
H811 N81 C82 113.7 no
N81 C82 C83 106.16(9) no
N81 C82 C84 111.36(9) no
C83 C82 C84 103.86(9) no
N81 C82 C85 111.45(9) no
C83 C82 C85 105.91(9) no
C84 C82 C85 117.07(9) no
N81 C82 C483 106.29(9) no
N81 C82 C484 111.11(9) no
C483 C82 C484 103.86(9) no
N81 C82 C485 111.50(9) no
C483 C82 C485 106.02(9) no
C484 C82 C485 117.07(9) no
C82 C83 H831 109.9 no
C82 C83 H832 109.9 no
H831 C83 H832 110.0 no
C82 C83 H833 108.1 no
H831 C83 H833 109.3 no
H832 C83 H833 109.5 no
C82 C84 H841 108.9 no
C82 C84 H842 109.6 no
H841 C84 H842 109.6 no
C82 C84 H843 110.1 no
H841 C84 H843 109.3 no
H842 C84 H843 109.4 no
C82 C85 H851 121.3 no
C82 C85 H852 119.2 no
H851 C85 H852 117.3 no
C484 H853 H4842 53.9 no
C82 C483 H4831 110.8 no
C82 C483 H4832 106.5 no
H4831 C483 H4832 110.0 no
C82 C483 H4833 110.1 no
H4831 C483 H4833 109.4 no
H4832 C483 H4833 110.0 no
C82 C484 H853 98.6 no
C82 C484 H4841 107.8 no
H853 C484 H4841 141.4 no
C82 C484 H4842 112.6 no
H4841 C484 H4842 109.7 no
C82 C484 H4843 108.1 no
H4841 C484 H4843 109.6 no
H4842 C484 H4843 109.0 no
C82 C485 H4851 106.3 no
C82 C485 H4852 104.5 no
H4851 C485 H4852 111.1 no
C82 C485 H4853 111.1 no
H4851 C485 H4853 111.9 no
H4852 C485 H4853 111.5 no
P76 N86 H861 115.4 no
P76 N86 C87 129.5(2) no
H861 N86 C87 113.3 no
N86 C87 C88 109.76(9) no
N86 C87 C89 110.04(9) no
C88 C87 C89 114.63(9) no
N86 C87 C90 107.21(9) no
C88 C87 C90 103.49(9) no
C89 C87 C90 111.31(9) no
N86 C87 C488 109.95(9) no
N86 C87 H4882 112.1 no
N86 C87 C489 109.99(9) no
C488 C87 C489 114.70(9) no
N86 C87 C490 107.08(9) no
C488 C87 C490 103.57(9) no
C489 C87 C490 111.15(9) no
C87 C88 H881 110.1 no
C87 C88 H882 109.8 no
H881 C88 H882 109.0 no
C87 C88 H883 109.9 no
H881 C88 H883 109.1 no
H882 C88 H883 109.0 no
C87 C89 H891 108.1 no
C87 C89 H892 112.5 no
H891 C89 H892 110.3 no
C87 C89 H893 107.6 no
H891 C89 H893 109.1 no
H892 C89 H893 109.1 no
C87 C90 H901 109.8 no
C87 C90 H902 108.2 no
H901 C90 H902 109.8 no
C87 C90 H903 110.0 no
H901 C90 H903 109.4 no
H902 C90 H903 109.7 no
C87 C488 H4881 109.0 no
H4881 C488 H4882 119.4 no
C87 C488 H4883 108.9 no
H4881 C488 H4883 120.3 no
H4882 C488 H4883 119.7 no
C87 C489 H4891 107.5 no
C87 C489 H4892 114.4 no
H4891 C489 H4892 109.4 no
C87 C489 H4893 105.5 no
H4891 C489 H4893 110.1 no
H4892 C489 H4893 109.9 no
C87 C490 H4901 109.0 no
C87 C490 H4902 108.0 no
H4901 C490 H4902 109.4 no
C87 C490 H4903 111.8 no
H4901 C490 H4903 109.8 no
H4902 C490 H4903 108.9 no

loop_
_geom_bond_atom_site_label_1
_geom_bond_atom_site_label_2
_geom_bond_distance
_geom_bond_publ_flag
P1 O2 1.481(3) yes
P1 N3 1.646(4) yes
P1 N6 1.639(3) yes
P1 N11 1.629(3) yes
N3 C4 1.447(5) no
N3 C5 1.452(6) no
C4 H41 0.960 no
C4 H42 0.963 no
C4 H43 0.962 no
C5 H51 0.968 no
C5 H52 0.960 no
C5 H53 0.960 no
N6 H61 0.858 no
N6 C7 1.485(5) no
C7 C8 1.534(6) no
C7 C9 1.520(7) no
C7 C10 1.506(7) no
C8 H81 0.961 no
C8 H82 0.956 no
C8 H83 0.963 no
C9 H91 0.965 no
C9 H92 0.959 no
C9 H93 0.962 no
C10 H101 0.962 no
C10 H102 0.964 no
C10 H103 0.963 no
N11 H111 0.852 no
N11 C12 1.469(4) no
C12 C13 1.485(8) no
C12 C14 1.499(8) no
C12 C15 1.572(8) no
C12 C413 1.519(7) no
C12 C414 1.475(8) no
C12 C415 1.585(8) no
C13 H131 0.964 no
C13 H132 0.966 no
C13 H133 0.968 no
C14 H141 0.958 no
C14 H142 0.957 no
C14 H143 0.961 no
C15 H151 1.027 no
C15 H152 1.029 no
C15 H153 1.037 no
C413 H4131 0.958 no
C413 H4132 0.957 no
C413 H4133 0.955 no
C414 H4141 0.972 no
C414 H4142 0.975 no
C414 H4143 0.978 no
C415 H4151 0.969 no
C415 H4152 0.967 no
C415 H4153 0.974 no
P16 O17 1.472(3) yes
P16 N18 1.635(4) yes
P16 N21 1.641(3) yes
P16 N26 1.645(3) yes
N18 C19 1.460(6) no
N18 C20 1.438(6) no
C19 H191 0.965 no
C19 H192 0.964 no
C19 H193 0.954 no
C20 H201 0.966 no
C20 H202 0.956 no
C20 H203 0.960 no
N21 H211 0.853 no
N21 C22 1.485(5) no
C22 C23 1.533(6) no
C22 C24 1.520(7) no
C22 C25 1.519(7) no
C23 H231 0.963 no
C23 H232 0.966 no
C23 H233 0.965 no
C24 H241 0.967 no
C24 H242 0.965 no
C24 H243 0.963 no
C25 H251 0.971 no
C25 H252 0.965 no
C25 H253 0.963 no
N26 H261 0.864 no
N26 C27 1.478(4) no
C27 C28 1.552(6) no
C27 C29 1.492(5) no
C27 C30 1.530(5) no
C27 C428 1.556(9) no
C27 C429 1.510(10) no
C27 C430 1.523(10) no
C28 H281 0.962 no
C28 H282 0.957 no
C28 H283 0.961 no
C29 H291 0.960 no
C29 H292 0.962 no
C29 H293 0.963 no
C30 H301 0.963 no
C30 H302 0.959 no
C30 H303 0.963 no
C428 H4281 0.959 no
C428 H4282 0.961 no
C428 H4283 0.962 no
C429 H4291 0.976 no
C429 H4292 0.976 no
C429 H4293 0.976 no
C430 H4301 0.960 no
C430 H4302 0.961 no
C430 H4303 0.960 no
P31 O32 1.481(3) yes
P31 N33 1.636(3) yes
P31 N38 1.642(3) yes
P31 N43 1.640(4) yes
N33 H331 0.854 no
N33 C34 1.463(4) no
C34 C35 1.492(6) no
C34 C36 1.490(7) no
C34 C37 1.554(7) no
C34 C435 1.474(9) no
C34 H4352 1.257 no
C34 C436 1.524(9) no
C34 C437 1.567(9) no
C35 H351 0.956 no
C35 H352 0.957 no
C35 H353 0.963 no
C36 H362 0.961 no
C36 H361 0.962 no
C36 H363 0.959 no
C37 H371 0.968 no
C37 H372 0.960 no
C37 H373 0.964 no
C435 H4351 0.968 no
C435 H4352 1.014 no
C435 H4353 0.967 no
C436 H4361 0.961 no
C436 H4362 0.959 no
C436 H4363 0.961 no
C437 H4371 0.969 no
C437 H4372 0.965 no
C437 H4373 0.967 no
N38 H381 0.866 no
N38 C39 1.471(5) no
C39 C40 1.529(6) no
C39 C41 1.521(6) no
C39 C42 1.525(6) no
C40 H401 0.956 no
C40 H402 0.959 no
C40 H403 0.964 no
C41 H411 0.957 no
C41 H412 0.969 no
C41 H413 0.963 no
C42 H421 0.965 no
C42 H422 0.970 no
C42 H423 0.963 no
N43 C44 1.442(6) no
N43 C45 1.467(5) no
C44 H441 0.964 no
C44 H442 0.974 no
C44 H443 0.971 no
C45 H451 0.985 no
C45 H452 0.990 no
C45 H453 0.983 no
P46 O47 1.474(3) yes
P46 N48 1.631(4) yes
P46 N53 1.651(4) yes
P46 N56 1.645(3) yes
N48 H481 0.855 no
N48 C49 1.488(5) no
C49 C50 1.511(5) no
C49 C51 1.543(7) no
C49 C52 1.496(7) no
C50 H501 0.959 no
C50 H502 0.964 no
C50 H503 0.961 no
C51 H511 0.961 no
C51 H512 0.963 no
C51 H513 0.965 no
C52 H521 0.955 no
C52 H522 0.961 no
C52 H523 0.959 no
N53 C54 1.460(5) no
N53 C55 1.460(5) no
C54 H541 0.962 no
C54 H542 0.965 no
C54 H543 0.961 no
C55 H551 0.964 no
C55 H552 0.965 no
C55 H553 0.961 no
N56 H561 0.873 no
N56 C57 1.487(5) no
C57 C58 1.543(6) no
C57 C59 1.500(7) no
C57 C60 1.522(7) no
C58 H581 0.955 no
C58 H582 0.963 no
C58 H583 0.965 no
C59 H591 0.965 no
C59 H592 0.965 no
C59 H593 0.968 no
C60 H601 0.961 no
C60 H602 0.967 no
C60 H603 0.967 no
P61 O62 1.484(3) yes
P61 N63 1.644(4) yes
P61 N68 1.624(3) yes
P61 N73 1.650(4) yes
N63 H631 0.862 no
N63 C64 1.476(5) no
C64 C65 1.528(6) no
C64 C66 1.533(7) no
C64 C67 1.525(8) no
C65 H651 0.966 no
C65 H652 0.959 no
C65 H653 0.972 no
C66 H661 0.965 no
C66 H662 0.965 no
C66 H663 0.971 no
C67 H671 0.961 no
C67 H672 0.962 no
C67 H673 0.969 no
N68 H681 0.855 no
N68 C69 1.478(5) no
C69 C70 1.528(6) no
C69 C71 1.521(7) no
C69 C72 1.548(7) no
C70 H701 0.959 no
C70 H702 0.965 no
C70 H703 0.969 no
C71 H711 0.967 no
C71 H712 0.967 no
C71 H713 0.967 no
C72 H721 0.959 no
C72 H722 0.965 no
C72 H723 0.965 no
N73 C74 1.453(6) no
N73 C75 1.451(6) no
C74 H741 0.951 no
C74 H742 0.959 no
C74 H743 0.958 no
C75 H751 0.969 no
C75 H752 0.969 no
C75 H753 0.972 no
P76 O77 1.484(3) yes
P76 N78 1.652(4) yes
P76 N81 1.612(3) yes
P76 N86 1.630(4) yes
N78 C79 1.433(6) no
N78 C80 1.433(5) no
C79 H791 0.956 no
C79 H792 0.957 no
C79 H793 0.960 no
C80 H801 0.963 no
C80 H802 0.970 no
C80 H803 0.963 no
N81 H811 0.856 no
N81 C82 1.476(4) no
C82 C83 1.598(7) no
C82 C84 1.509(6) no
C82 C85 1.485(7) no
C82 C483 1.587(9) no
C82 C484 1.513(9) no
C82 C485 1.464(9) no
C83 H831 0.966 no
C83 H832 0.965 no
C83 H833 0.968 no
C84 H841 0.965 no
C84 H842 0.963 no
C84 H843 0.963 no
C85 H851 0.928 no
C85 H852 0.927 no
H853 C484 1.201 no
H853 H4842 0.644 no
C483 H4831 0.969 no
C483 H4832 0.969 no
C483 H4833 0.970 no
C484 H4841 0.974 no
C484 H4842 0.972 no
C484 H4843 0.970 no
C485 H4851 1.023 no
C485 H4852 1.023 no
C485 H4853 1.016 no
N86 H861 0.852 no
N86 C87 1.470(4) no
C87 C88 1.540(7) no
C87 C89 1.421(7) no
C87 C90 1.604(7) no
C87 C488 1.545(9) no
C87 C489 1.446(9) no
C87 C490 1.612(8) no
C88 H881 0.960 no
C88 H882 0.961 no
C88 H883 0.966 no
C89 H891 0.966 no
C89 H892 0.964 no
C89 H893 0.966 no
C90 H901 0.964 no
C90 H902 0.963 no
C90 H903 0.962 no
C488 H4881 0.960 no
C488 H4882 1.026 no
C488 H4883 0.964 no
C489 H4891 0.982 no
C489 H4892 0.982 no
C489 H4893 0.984 no
C490 H4901 0.961 no
C490 H4902 0.959 no
C490 H4903 0.959 no

loop_
_geom_hbond_atom_site_label_D
_geom_hbond_atom_site_label_H
_geom_hbond_atom_site_label_A
_geom_hbond_site_symmetry_A
_geom_hbond_distance_DH
_geom_hbond_distance_HA
_geom_hbond_distance_DA
_geom_hbond_angle_DHA
_geom_hbond_publ_flag
N6 H61 O77 . 0.86 2.10 2.937(9) 165 yes
N11 H111 O77 . 0.85 2.08 2.911(9) 164 yes
N21 H211 O62 . 0.85 2.21 3.038(9) 162 yes
N26 H261 O62 . 0.86 2.11 2.952(9) 166 yes
N33 H331 O17 . 0.85 2.10 2.943(9) 167 yes
N38 H381 O17 . 0.87 2.22 3.046(9) 159 yes
N48 H481 O2 . 0.86 2.16 2.981(9) 161 yes
N56 H561 O2 . 0.87 2.10 2.931(9) 158 yes
N63 H631 O32 1_655 0.86 2.17 2.994(9) 160 yes
N68 H681 O32 1_655 0.86 2.04 2.884(9) 168 yes
N81 H811 O47 1_655 0.86 2.09 2.927(9) 166 yes
N86 H861 O47 1_655 0.85 2.16 2.986(9) 163 yes

loop_
_geom_torsion_atom_site_label_1
_geom_torsion_atom_site_label_2
_geom_torsion_atom_site_label_3
_geom_torsion_atom_site_label_4
_geom_torsion
_geom_torsion_publ_flag
O77 P76 N78 C79 0.2(5) yes
O77 P76 N78 C80 -176.8(4) yes
N81 P76 N78 C79 -125.8(5) no
N81 P76 N78 C80 57.3(5) no
N86 P76 N78 C79 127.0(5) no
N86 P76 N78 C80 -49.9(5) no
O77 P76 N81 C82 -52.4(4) no
N78 P76 N81 C82 67.4(4) no
N86 P76 N81 C82 -179.2(3) no
O77 P76 N86 C87 45.9(4) no
N78 P76 N86 C87 -75.0(4) no
N81 P76 N86 C87 172.7(3) no
O2 P1 N11 C12 -58.9(4) no
N3 P1 N11 C12 60.9(4) no
N6 P1 N11 C12 175.2(3) no
N11 P1 N3 C4 -134.0(4) no
N11 P1 N3 C5 61.9(5) no
O2 P1 N6 C7 38.3(4) no
O2 P1 N3 C4 -7.1(5) yes
O2 P1 N3 C5 -171.3(5) yes
N6 P1 N3 C4 119.4(4) no
N6 P1 N3 C5 -44.8(5) no
N3 P1 N6 C7 -82.8(4) no
N11 P1 N6 C7 165.5(4) no
N21 P16 N18 C19 -49.4(5) no
N18 P16 N26 C27 75.3(3) no
N21 P16 N26 C27 -172.0(3) no
N18 P16 N21 C22 -74.9(4) no
N26 P16 N21 C22 172.8(4) no
O17 P16 N26 C27 -44.8(4) no
O17 P16 N18 C20 4.2(6) yes
N26 P16 N18 C20 -121.6(5) no
N21 P16 N18 C20 131.7(5) no
N26 P16 N18 C19 57.3(4) no
O17 P16 N21 C22 46.3(4) no
O17 P16 N18 C19 -176.8(4) yes
N33 P31 N43 C45 58.0(4) no
O32 P31 N43 C45 -175.5(4) yes
N33 P31 N43 C44 -121.5(4) no
N43 P31 N33 C34 63.6(4) no
N38 P31 N43 C44 131.4(4) no
N38 P31 N43 C45 -49.0(4) no
O32 P31 N43 C44 4.9(4) yes
N33 P31 N38 C39 166.7(3) no
N43 P31 N38 C39 -80.0(4) no
N38 P31 N33 C34 176.7(3) no
O32 P31 N33 C34 -56.2(4) no
O32 P31 N38 C39 39.6(4) no
N48 P46 N53 C55 65.8(4) no
N56 P46 N53 C55 -40.6(4) no
O47 P46 N56 C57 38.6(4) no
N48 P46 N56 C57 165.7(3) no
N53 P46 N56 C57 -83.1(4) no
N48 P46 N53 C54 -135.7(3) no
N56 P46 N53 C54 118.0(4) no
O47 P46 N53 C54 -9.5(4) yes
O47 P46 N53 C55 -168.1(3) yes
N56 P46 N48 C49 169.5(3) no
O47 P46 N48 C49 -63.9(4) no
N53 P46 N48 C49 55.5(4) no
N73 P61 N68 C69 -78.6(4) no
O62 P61 N68 C69 42.2(4) no
O62 P61 N73 C74 -177.7(4) yes
N63 P61 N73 C74 55.5(4) no
N63 P61 N73 C75 -123.0(4) no
N63 P61 N68 C69 169.8(4) no
N68 P61 N73 C75 131.4(4) no
N73 P61 N63 C64 78.0(4) no
O62 P61 N63 C64 -42.7(4) no
N68 P61 N73 C74 -50.2(4) no
N68 P61 N63 C64 -170.9(4) no
O62 P61 N73 C75 3.9(5) yes
P76 N81 C82 C84 19.3(6) no
P76 N81 C82 C85 152.0(4) no
P76 N81 C82 C83 -93.1(4) no
P76 N86 C87 C88 -75.0(5) no
P76 N86 C87 C90 36.8(5) no
P76 N86 C87 C89 158.0(4) no
P1 N6 C7 C10 -79.4(5) no
P1 N6 C7 C9 44.4(5) no
P1 N6 C7 C8 162.3(3) no
P1 N11 C12 C413 21.7(6) no
P1 N11 C12 C415 -95.1(4) no
P1 N11 C12 C414 146.7(4) no
P16 N21 C22 C24 -81.2(5) no
P16 N21 C22 C25 40.0(5) no
P16 N21 C22 C23 159.2(3) no
P16 N26 C27 C30 -156.1(3) no
P16 N26 C27 C28 -39.9(4) no
P16 N26 C27 C29 82.3(4) no
P31 N33 C34 C37 106.7(5) no
P31 N33 C34 C35 -10.0(5) no
P31 N33 C34 C36 -138.4(4) no
P31 N38 C39 C41 48.7(5) no
P31 N38 C39 C42 167.0(3) no
P31 N38 C39 C40 -72.0(4) no
P46 N48 C49 C50 31.7(5) no
P46 N48 C49 C52 152.1(4) no
P46 N48 C49 C51 -88.6(4) no
P46 N56 C57 C59 -79.0(5) no
P46 N56 C57 C60 44.1(5) no
P46 N56 C57 C58 162.2(3) no
P61 N63 C64 C65 -165.3(4) no
P61 N63 C64 C66 75.8(5) no
P61 N63 C64 C67 -45.9(5) no
P61 N68 C69 C70 159.1(3) no
P61 N68 C69 C71 -78.7(5) no
P61 N68 C69 C72 41.3(5) no
